data_7037606
loop_
_publ_author_name
'Fohlmeister, Lea'
'Jones, Cameron'

_publ_section_title
;
 Stabilisation of carbonyl free amidinato-manganese(ii) hydride complexes:
 &quot;masked&quot; sources of manganese(i) in organometallic synthesis.
;
_journal_issue 4
_journal_name_full 'Dalton transactions (Cambridge, England : 2003)'
_journal_page_first 1436
_journal_page_last 1442
_journal_paper_doi 10.1039/c5dt04504e
_journal_volume 45
_journal_year 2016
_chemical_formula_sum 'C68 H110 Br2 Mn2 N6'
_chemical_formula_weight 1281.32
_chemical_name_systematic
; 
 ? 
;
_space_group_IT_number 14
_symmetry_cell_setting monoclinic
_symmetry_space_group_name_Hall '-P 2yn'
_symmetry_space_group_name_H-M 'P 1 21/n 1'
_atom_sites_solution_hydrogens geom
_atom_sites_solution_primary direct
_atom_sites_solution_secondary difmap
_audit_creation_method SHELXL-97
_audit_update_record
;
2015-12-03 deposited with the CCDC.
2015-12-07 downloaded from the CCDC.
;
_cell_angle_alpha 90.00
_cell_angle_beta 101.664(2)
_cell_angle_gamma 90.00
_cell_formula_units_Z 2
_cell_length_a 12.3353(6)
_cell_length_b 19.0705(10)
_cell_length_c 15.5764(8)
_cell_measurement_temperature 123(2)
_cell_volume 3588.5(3)
_computing_structure_refinement 'SHELXL-97 (Sheldrick, 1997)'
_computing_structure_solution 'SHELXS-97 (Sheldrick, 1990)'
_diffrn_ambient_temperature 123(2)
_diffrn_measured_fraction_theta_full 0.996
_diffrn_measured_fraction_theta_max 0.996
_diffrn_measurement_device_type 'Oxford Gemini Ultra'
_diffrn_radiation_monochromator graphite
_diffrn_radiation_source 'fine-focus sealed tube'
_diffrn_radiation_type MoK\a
_diffrn_radiation_wavelength 0.71073
_diffrn_reflns_av_R_equivalents 0.0614
_diffrn_reflns_av_sigmaI/netI 0.0937
_diffrn_reflns_limit_h_max 10
_diffrn_reflns_limit_h_min -16
_diffrn_reflns_limit_k_max 24
_diffrn_reflns_limit_k_min -23
_diffrn_reflns_limit_l_max 17
_diffrn_reflns_limit_l_min -20
_diffrn_reflns_number 22314
_diffrn_reflns_theta_full 27.50
_diffrn_reflns_theta_max 27.50
_diffrn_reflns_theta_min 3.37
_exptl_absorpt_coefficient_mu 1.505
_exptl_absorpt_correction_T_max 0.981
_exptl_absorpt_correction_T_min 0.751
_exptl_absorpt_correction_type multi-scan
_exptl_absorpt_process_details 'SCALE3 ABSPACK'
_exptl_crystal_colour colorless
_exptl_crystal_density_diffrn 1.186
_exptl_crystal_density_method 'not measured'
_exptl_crystal_description block
_exptl_crystal_F_000 1360
_exptl_crystal_size_max 0.20
_exptl_crystal_size_mid 0.15
_exptl_crystal_size_min 0.01
_refine_diff_density_max 0.698
_refine_diff_density_min -0.623
_refine_diff_density_rms 0.099
_refine_ls_extinction_method none
_refine_ls_goodness_of_fit_ref 1.147
_refine_ls_hydrogen_treatment mixed
_refine_ls_matrix_type full
_refine_ls_number_parameters 352
_refine_ls_number_reflns 8196
_refine_ls_number_restraints 14
_refine_ls_restrained_S_all 1.158
_refine_ls_R_factor_all 0.1063
_refine_ls_R_factor_gt 0.0736
_refine_ls_shift/su_max 0.000
_refine_ls_shift/su_mean 0.000
_refine_ls_structure_factor_coef Fsqd
_refine_ls_weighting_details 'calc w=1/[\s^2^(Fo^2^)+(0.0210P)^2^+7.0097P] where P=(Fo^2^+2Fc^2^)/3'
_refine_ls_weighting_scheme calc
_refine_ls_wR_factor_gt 0.1262
_refine_ls_wR_factor_ref 0.1432
_reflns_number_gt 6064
_reflns_number_total 8196
_reflns_threshold_expression >2sigma(I)
_cod_data_source_file c5dt04504e2.cif
_cod_data_source_block compound2S
_cod_depositor_comments 'Adding full bibliography for 7037604--7037609.cif.'
_cod_original_sg_symbol_H-M P2(1)/n
_cod_database_code 7037606

loop_
_symmetry_equiv_pos_as_xyz
'x, y, z'
'-x+1/2, y+1/2, -z+1/2'
'-x, -y, -z'
'x-1/2, -y-1/2, z-1/2'

loop_
_atom_site_label
_atom_site_type_symbol
_atom_site_fract_x
_atom_site_fract_y
_atom_site_fract_z
_atom_site_U_iso_or_equiv
_atom_site_adp_type
_atom_site_occupancy
_atom_site_symmetry_multiplicity
_atom_site_calc_flag
_atom_site_refinement_flags
Br1 Br 0.58046(4) 0.42656(2) 0.06260(3) 0.03034(14) Uani 1 1 d .
Mn1 Mn 0.53533(5) 0.55377(3) 0.08981(4) 0.01933(16) Uani 1 1 d .
N1 N 0.5112(3) 0.58386(17) 0.2133(2) 0.0188(7) Uani 1 1 d .
N2 N 0.6313(3) 0.63756(17) 0.1469(2) 0.0192(7) Uani 1 1 d .
N3 N 0.6160(3) 0.6805(2) 0.2903(2) 0.0292(9) Uani 1 1 d .
C1 C 0.5876(4) 0.6357(2) 0.2195(3) 0.0222(9) Uani 1 1 d .
C2 C 0.6113(5) 0.6556(3) 0.3790(3) 0.0479(16) Uani 1 1 d .
H2 H 0.5789 0.6075 0.3706 0.057 Uiso 1 1 calc R
C3 C 0.5349(5) 0.6967(4) 0.4264(4) 0.082(3) Uani 1 1 d .
H3A H 0.4624 0.7024 0.3874 0.123 Uiso 1 1 calc R
H3B H 0.5670 0.7429 0.4430 0.123 Uiso 1 1 calc R
H3C H 0.5261 0.6711 0.4791 0.123 Uiso 1 1 calc R
C4 C 0.7242(5) 0.6462(3) 0.4388(4) 0.0588(18) Uani 1 1 d .
H4A H 0.7723 0.6191 0.4083 0.088 Uiso 1 1 calc R
H4B H 0.7156 0.6212 0.4920 0.088 Uiso 1 1 calc R
H4C H 0.7574 0.6923 0.4548 0.088 Uiso 1 1 calc R
C5 C 0.6506(4) 0.7534(3) 0.2723(4) 0.0382(13) Uani 1 1 d .
H5 H 0.6511 0.7546 0.2082 0.046 Uiso 1 1 calc R
C6 C 0.5678(6) 0.8097(4) 0.2865(6) 0.085(2) Uani 1 1 d U
H6A H 0.4932 0.7960 0.2562 0.127 Uiso 1 1 calc R
H6B H 0.5877 0.8545 0.2630 0.127 Uiso 1 1 calc R
H6C H 0.5693 0.8146 0.3493 0.127 Uiso 1 1 calc R
C7 C 0.7664(5) 0.7744(3) 0.3180(4) 0.065(2) Uani 1 1 d .
H7A H 0.8192 0.7383 0.3082 0.098 Uiso 1 1 calc R
H7B H 0.7691 0.7793 0.3811 0.098 Uiso 1 1 calc R
H7C H 0.7859 0.8193 0.2944 0.098 Uiso 1 1 calc R
C8 C 0.4265(4) 0.5757(2) 0.2622(3) 0.0226(9) Uani 1 1 d .
C9 C 0.3385(4) 0.6236(2) 0.2553(3) 0.0241(10) Uani 1 1 d .
C10 C 0.2560(4) 0.6099(3) 0.3025(3) 0.0292(11) Uani 1 1 d .
H10 H 0.1967 0.6422 0.2996 0.035 Uiso 1 1 calc R
C11 C 0.2584(4) 0.5503(3) 0.3535(3) 0.0371(12) Uani 1 1 d .
H11 H 0.2023 0.5425 0.3861 0.045 Uiso 1 1 calc R
C12 C 0.3425(4) 0.5025(3) 0.3567(3) 0.0364(12) Uani 1 1 d .
H12 H 0.3428 0.4611 0.3907 0.044 Uiso 1 1 calc R
C13 C 0.4271(4) 0.5135(2) 0.3114(3) 0.0292(11) Uani 1 1 d .
C14 C 0.5202(5) 0.4597(3) 0.3178(4) 0.0462(15) Uani 1 1 d .
H14 H 0.5702 0.4752 0.2782 0.055 Uiso 1 1 calc R
C15 C 0.4737(5) 0.3878(3) 0.2867(4) 0.0532(16) Uani 1 1 d .
H15A H 0.4312 0.3915 0.2265 0.080 Uiso 1 1 calc R
H15B H 0.4253 0.3712 0.3251 0.080 Uiso 1 1 calc R
H15C H 0.5348 0.3546 0.2886 0.080 Uiso 1 1 calc R
C16 C 0.5893(6) 0.4536(4) 0.4102(6) 0.087(3) Uani 1 1 d .
H16A H 0.6207 0.4995 0.4296 0.131 Uiso 1 1 calc R
H16B H 0.6493 0.4198 0.4106 0.131 Uiso 1 1 calc R
H16C H 0.5423 0.4374 0.4500 0.131 Uiso 1 1 calc R
C17 C 0.3273(4) 0.6855(2) 0.1925(3) 0.0304(11) Uani 1 1 d .
H17 H 0.4033 0.6995 0.1860 0.036 Uiso 1 1 calc R
C18 C 0.2631(4) 0.6627(3) 0.1026(3) 0.0410(13) Uani 1 1 d .
H18A H 0.2565 0.7024 0.0619 0.062 Uiso 1 1 calc R
H18B H 0.1891 0.6468 0.1076 0.062 Uiso 1 1 calc R
H18C H 0.3026 0.6242 0.0805 0.062 Uiso 1 1 calc R
C19 C 0.2716(5) 0.7499(3) 0.2240(4) 0.0469(14) Uani 1 1 d .
H19A H 0.2675 0.7877 0.1809 0.070 Uiso 1 1 calc R
H19B H 0.3150 0.7657 0.2805 0.070 Uiso 1 1 calc R
H19C H 0.1967 0.7375 0.2309 0.070 Uiso 1 1 calc R
C20 C 0.7352(3) 0.6665(2) 0.1392(3) 0.0219(9) Uani 1 1 d .
C21 C 0.7357(4) 0.7209(2) 0.0783(3) 0.0258(10) Uani 1 1 d .
C22 C 0.8374(4) 0.7454(3) 0.0638(3) 0.0331(11) Uani 1 1 d .
H22 H 0.8388 0.7819 0.0225 0.040 Uiso 1 1 calc R
C23 C 0.9351(4) 0.7175(3) 0.1082(3) 0.0340(12) Uani 1 1 d .
H23 H 1.0035 0.7350 0.0981 0.041 Uiso 1 1 calc R
C24 C 0.9341(4) 0.6638(3) 0.1677(3) 0.0298(11) Uani 1 1 d .
H24 H 1.0023 0.6448 0.1980 0.036 Uiso 1 1 calc R
C25 C 0.8358(4) 0.6370(2) 0.1840(3) 0.0235(10) Uani 1 1 d .
C26 C 0.8372(4) 0.5748(3) 0.2448(3) 0.0336(11) Uani 1 1 d .
H26 H 0.7674 0.5760 0.2681 0.040 Uiso 1 1 calc R
C27 C 0.8388(5) 0.5059(3) 0.1943(4) 0.0537(17) Uani 1 1 d .
H27A H 0.8393 0.4663 0.2344 0.081 Uiso 1 1 calc R
H27B H 0.9054 0.5042 0.1690 0.081 Uiso 1 1 calc R
H27C H 0.7729 0.5033 0.1472 0.081 Uiso 1 1 calc R
C28 C 0.9348(5) 0.5757(4) 0.3230(4) 0.070(2) Uani 1 1 d .
H28A H 0.9308 0.5346 0.3599 0.105 Uiso 1 1 calc R
H28B H 0.9318 0.6185 0.3573 0.105 Uiso 1 1 calc R
H28C H 1.0044 0.5747 0.3017 0.105 Uiso 1 1 calc R
C29 C 0.6294(4) 0.7523(2) 0.0267(3) 0.0324(11) Uani 1 1 d .
H29 H 0.5667 0.7318 0.0503 0.039 Uiso 1 1 calc R
C30 C 0.6110(5) 0.7333(3) -0.0709(3) 0.0457(14) Uani 1 1 d .
H30A H 0.5415 0.7541 -0.1020 0.069 Uiso 1 1 calc R
H30B H 0.6074 0.6822 -0.0776 0.069 Uiso 1 1 calc R
H30C H 0.6725 0.7515 -0.0955 0.069 Uiso 1 1 calc R
C31 C 0.6258(5) 0.8320(3) 0.0381(4) 0.0480(15) Uani 1 1 d .
H31A H 0.5557 0.8503 0.0043 0.072 Uiso 1 1 calc R
H31B H 0.6877 0.8535 0.0170 0.072 Uiso 1 1 calc R
H31C H 0.6316 0.8433 0.1002 0.072 Uiso 1 1 calc R
C32 C 0.7722(8) 0.5504(6) -0.1085(8) 0.138(4) Uani 1 1 d DU
H32A H 0.7382 0.5955 -0.1289 0.207 Uiso 1 1 calc R
H32B H 0.7319 0.5293 -0.0669 0.207 Uiso 1 1 calc R
H32C H 0.7690 0.5189 -0.1587 0.207 Uiso 1 1 calc R
C33 C 0.8884(9) 0.5616(5) -0.0652(8) 0.140(4) Uani 1 1 d D
H33A H 0.8907 0.5962 -0.0174 0.168 Uiso 1 1 calc R
H33B H 0.9283 0.5823 -0.1082 0.168 Uiso 1 1 calc R
C34 C 0.9481(8) 0.4969(5) -0.0278(6) 0.120(4) Uani 1 1 d D
H34A H 0.8992 0.4715 0.0048 0.144 Uiso 1 1 calc R
H34B H 0.9571 0.4666 -0.0775 0.144 Uiso 1 1 calc R

loop_
_atom_site_aniso_label
_atom_site_aniso_U_11
_atom_site_aniso_U_22
_atom_site_aniso_U_33
_atom_site_aniso_U_23
_atom_site_aniso_U_13
_atom_site_aniso_U_12
Br1 0.0415(3) 0.0233(2) 0.0226(2) -0.00238(19) -0.00199(19) 0.0100(2)
Mn1 0.0199(3) 0.0196(3) 0.0185(3) -0.0057(3) 0.0041(3) -0.0030(3)
N1 0.0224(19) 0.0156(17) 0.0208(19) -0.0061(14) 0.0097(14) -0.0040(14)
N2 0.0185(18) 0.0181(18) 0.0222(19) -0.0035(14) 0.0070(14) -0.0080(14)
N3 0.038(2) 0.030(2) 0.023(2) -0.0160(17) 0.0156(17) -0.0170(18)
C1 0.024(2) 0.021(2) 0.022(2) -0.0065(17) 0.0069(18) -0.0058(18)
C2 0.064(4) 0.062(4) 0.023(3) -0.023(3) 0.022(3) -0.040(3)
C3 0.061(4) 0.153(8) 0.043(4) -0.048(4) 0.035(3) -0.048(5)
C4 0.082(5) 0.070(4) 0.026(3) -0.009(3) 0.013(3) -0.016(4)
C5 0.041(3) 0.029(3) 0.052(3) -0.022(2) 0.026(3) -0.018(2)
C6 0.084(4) 0.055(4) 0.131(5) -0.030(4) 0.060(4) -0.016(3)
C7 0.077(5) 0.067(4) 0.052(4) -0.015(3) 0.011(3) -0.051(4)
C8 0.026(2) 0.021(2) 0.024(2) -0.0051(18) 0.0117(18) -0.0045(18)
C9 0.023(2) 0.024(2) 0.025(2) -0.0060(18) 0.0037(18) -0.0019(18)
C10 0.024(2) 0.038(3) 0.029(3) -0.004(2) 0.014(2) 0.000(2)
C11 0.033(3) 0.051(3) 0.033(3) -0.001(2) 0.018(2) -0.010(2)
C12 0.037(3) 0.034(3) 0.043(3) 0.004(2) 0.019(2) -0.008(2)
C13 0.029(3) 0.027(2) 0.034(3) 0.002(2) 0.012(2) -0.004(2)
C14 0.049(4) 0.033(3) 0.064(4) 0.017(3) 0.031(3) 0.009(3)
C15 0.071(4) 0.036(3) 0.049(4) -0.002(3) 0.003(3) 0.014(3)
C16 0.056(4) 0.053(4) 0.132(7) -0.014(5) -0.031(5) 0.016(4)
C17 0.031(3) 0.028(3) 0.036(3) 0.001(2) 0.016(2) 0.003(2)
C18 0.049(3) 0.045(3) 0.030(3) 0.003(2) 0.011(2) 0.014(3)
C19 0.052(4) 0.032(3) 0.062(4) 0.006(3) 0.024(3) 0.009(3)
C20 0.020(2) 0.023(2) 0.023(2) -0.0078(18) 0.0048(17) -0.0092(18)
C21 0.023(2) 0.028(2) 0.027(3) -0.0037(19) 0.0063(19) -0.0021(19)
C22 0.035(3) 0.031(3) 0.037(3) 0.004(2) 0.017(2) -0.007(2)
C23 0.023(3) 0.040(3) 0.042(3) -0.009(2) 0.014(2) -0.008(2)
C24 0.017(2) 0.037(3) 0.035(3) -0.009(2) 0.0050(19) -0.007(2)
C25 0.021(2) 0.030(2) 0.021(2) -0.0085(18) 0.0071(18) -0.0054(19)
C26 0.019(2) 0.043(3) 0.038(3) 0.010(2) 0.001(2) -0.001(2)
C27 0.048(4) 0.026(3) 0.088(5) 0.005(3) 0.016(3) 0.009(3)
C28 0.043(4) 0.112(6) 0.047(4) 0.038(4) -0.013(3) -0.026(4)
C29 0.029(3) 0.030(3) 0.042(3) 0.006(2) 0.015(2) -0.005(2)
C30 0.048(4) 0.051(4) 0.038(3) 0.007(3) 0.007(3) -0.005(3)
C31 0.049(4) 0.039(3) 0.058(4) 0.011(3) 0.013(3) 0.005(3)
C32 0.133(6) 0.122(6) 0.149(7) -0.023(5) 0.003(5) 0.007(5)
C33 0.154(11) 0.100(9) 0.167(12) -0.052(8) 0.034(9) 0.009(8)
C34 0.180(13) 0.105(7) 0.090(9) -0.045(7) 0.060(8) -0.001(9)

loop_
_atom_type_symbol
_atom_type_description
_atom_type_scat_dispersion_real
_atom_type_scat_dispersion_imag
_atom_type_scat_source
C C 0.0033 0.0016 'International Tables Vol C Tables 4.2.6.8 and 6.1.1.4'
H H 0.0000 0.0000 'International Tables Vol C Tables 4.2.6.8 and 6.1.1.4'
N N 0.0061 0.0033 'International Tables Vol C Tables 4.2.6.8 and 6.1.1.4'
Mn Mn 0.3368 0.7283 'International Tables Vol C Tables 4.2.6.8 and 6.1.1.4'
Br Br -0.2901 2.4595 'International Tables Vol C Tables 4.2.6.8 and 6.1.1.4'

loop_
_geom_angle_atom_site_label_1
_geom_angle_atom_site_label_2
_geom_angle_atom_site_label_3
_geom_angle
_geom_angle_site_symmetry_1
_geom_angle_site_symmetry_3
Mn1 Br1 Mn1 85.08(2) 3_665 .
N2 Mn1 N1 64.46(13) . .
N2 Mn1 C1 32.12(13) . .
N1 Mn1 C1 32.34(13) . .
N2 Mn1 Br1 116.79(10) . 3_665
N1 Mn1 Br1 131.58(10) . 3_665
C1 Mn1 Br1 131.26(11) . 3_665
N2 Mn1 Br1 132.81(10) . .
N1 Mn1 Br1 119.53(10) . .
C1 Mn1 Br1 133.81(11) . .
Br1 Mn1 Br1 94.92(2) 3_665 .
C1 N1 C8 128.2(3) . .
C1 N1 Mn1 92.3(2) . .
C8 N1 Mn1 136.2(3) . .
C1 N2 C20 127.0(4) . .
C1 N2 Mn1 92.8(2) . .
C20 N2 Mn1 134.9(3) . .
C1 N3 C2 119.8(4) . .
C1 N3 C5 117.5(4) . .
C2 N3 C5 122.7(4) . .
N2 C1 N1 110.5(3) . .
N2 C1 N3 124.9(4) . .
N1 C1 N3 124.6(4) . .
N2 C1 Mn1 55.1(2) . .
N1 C1 Mn1 55.4(2) . .
N3 C1 Mn1 179.9(4) . .
N3 C2 C4 114.1(4) . .
N3 C2 C3 115.7(6) . .
C4 C2 C3 110.1(4) . .
N3 C5 C7 115.8(5) . .
N3 C5 C6 113.7(4) . .
C7 C5 C6 109.9(5) . .
C9 C8 C13 120.4(4) . .
C9 C8 N1 121.9(4) . .
C13 C8 N1 117.4(4) . .
C10 C9 C8 118.1(4) . .
C10 C9 C17 120.3(4) . .
C8 C9 C17 121.4(4) . .
C11 C10 C9 121.5(4) . .
C12 C11 C10 119.6(4) . .
C11 C12 C13 121.4(5) . .
C12 C13 C8 118.8(4) . .
C12 C13 C14 119.9(4) . .
C8 C13 C14 121.4(4) . .
C16 C14 C15 109.5(5) . .
C16 C14 C13 112.5(5) . .
C15 C14 C13 110.7(5) . .
C9 C17 C18 109.4(4) . .
C9 C17 C19 113.7(4) . .
C18 C17 C19 109.8(4) . .
C21 C20 C25 120.3(4) . .
C21 C20 N2 118.0(4) . .
C25 C20 N2 121.4(4) . .
C22 C21 C20 118.8(4) . .
C22 C21 C29 119.4(4) . .
C20 C21 C29 121.8(4) . .
C23 C22 C21 121.0(5) . .
C22 C23 C24 120.0(4) . .
C23 C24 C25 121.5(5) . .
C24 C25 C20 118.5(4) . .
C24 C25 C26 120.2(4) . .
C20 C25 C26 121.2(4) . .
C25 C26 C28 113.3(4) . .
C25 C26 C27 110.5(4) . .
C28 C26 C27 109.1(5) . .
C21 C29 C31 111.9(4) . .
C21 C29 C30 111.8(4) . .
C31 C29 C30 110.2(4) . .
C32 C33 C34 114.6(9) . .
C34 C34 C33 119.2(12) 3_765 .

loop_
_geom_bond_atom_site_label_1
_geom_bond_atom_site_label_2
_geom_bond_distance
_geom_bond_site_symmetry_2
Br1 Mn1 2.5387(8) 3_665
Br1 Mn1 2.5438(8) .
Mn1 N2 2.078(3) .
Mn1 N1 2.085(3) .
Mn1 C1 2.532(4) .
Mn1 Br1 2.5387(8) 3_665
N1 C1 1.355(5) .
N1 C8 1.420(5) .
N2 C1 1.348(5) .
N2 C20 1.423(5) .
N3 C1 1.383(5) .
N3 C2 1.473(6) .
N3 C5 1.496(6) .
C2 C4 1.521(8) .
C2 C3 1.526(8) .
C5 C7 1.516(7) .
C5 C6 1.528(8) .
C8 C9 1.408(6) .
C8 C13 1.411(6) .
C9 C10 1.396(6) .
C9 C17 1.521(6) .
C10 C11 1.383(7) .
C11 C12 1.374(7) .
C12 C13 1.389(6) .
C13 C14 1.528(7) .
C14 C16 1.522(9) .
C14 C15 1.527(8) .
C17 C18 1.525(7) .
C17 C19 1.537(7) .
C20 C21 1.407(6) .
C20 C25 1.411(6) .
C21 C22 1.399(6) .
C21 C29 1.516(6) .
C22 C23 1.369(7) .
C23 C24 1.382(7) .
C24 C25 1.385(6) .
C25 C26 1.516(6) .
C26 C28 1.530(7) .
C26 C27 1.533(7) .
C29 C31 1.533(7) .
C29 C30 1.534(7) .
C32 C33 1.471(7) .
C33 C34 1.495(7) .
C34 C34 1.398(18) 3_765
